data_7243608
loop_
_publ_author_name
'Fang, Lan'
'Xiao, Yuntian'
'Zhang, Chengtian'
'Gao, Zhenguo'
'Wu, Songgu'
'Gong, Junbo'
'Rohani, Sohrab'

_publ_section_title
;
 Intermolecular interactions and solubility behavior of multicomponent
 crystal forms of 2,4-D: design, structure analysis, and solid-state
 characterization
;
_journal_issue 43
_journal_name_full CrystEngComm
_journal_page_first 7615
_journal_page_last 7627
_journal_paper_doi 10.1039/D1CE01080H
_journal_volume 23
_journal_year 2021
_chemical_formula_moiety 'C8 H6 Cl2 O3, C5 H5 N3 O'
_chemical_formula_sum 'C13 H11 Cl2 N3 O4'
_chemical_formula_weight 344.15
_space_group_crystal_system monoclinic
_space_group_IT_number 14
_space_group_name_Hall '-P 2yn'
_space_group_name_H-M_alt 'P 1 21/n 1'
_atom_sites_solution_hydrogens geom
_atom_sites_solution_primary dual
_audit_creation_date 2020-12-28
_audit_creation_method
;
Olex2 1.3
(compiled 2020.07.31 svn.rc2a77460 for OlexSys, GUI svn.r6145)
;
_audit_update_record
;
2020-12-28 deposited with the CCDC.	2021-09-23 downloaded from the CCDC.
;
_cell_angle_alpha 90
_cell_angle_beta 96.92(3)
_cell_angle_gamma 90
_cell_formula_units_Z 4
_cell_length_a 3.8492(8)
_cell_length_b 25.618(5)
_cell_length_c 15.127(3)
_cell_measurement_reflns_used 14275
_cell_measurement_temperature 293(2)
_cell_measurement_theta_max 27.484
_cell_measurement_theta_min 3.145
_cell_volume 1480.8(5)
_computing_molecular_graphics 'Olex2 1.3 (Dolomanov et al., 2009)'
_computing_publication_material 'Olex2 1.3 (Dolomanov et al., 2009)'
_computing_structure_refinement 'SHELXL 2018/3 (Sheldrick, 2015)'
_computing_structure_solution 'SHELXT 2018/2 (Sheldrick, 2018)'
_diffrn_ambient_temperature 293(2)
_diffrn_measured_fraction_theta_full 0.997
_diffrn_measured_fraction_theta_max 0.997
_diffrn_measurement_device_type 'Bruker P4'
_diffrn_measurement_method '\w scans'
_diffrn_radiation_monochromator graphite
_diffrn_radiation_type MoK\a
_diffrn_radiation_wavelength 0.71073
_diffrn_reflns_av_R_equivalents 0.0981
_diffrn_reflns_av_unetI/netI 0.0849
_diffrn_reflns_Laue_measured_fraction_full 0.997
_diffrn_reflns_Laue_measured_fraction_max 0.997
_diffrn_reflns_limit_h_max 4
_diffrn_reflns_limit_h_min -4
_diffrn_reflns_limit_k_max 32
_diffrn_reflns_limit_k_min -33
_diffrn_reflns_limit_l_max 19
_diffrn_reflns_limit_l_min -19
_diffrn_reflns_number 14275
_diffrn_reflns_point_group_measured_fraction_full 0.997
_diffrn_reflns_point_group_measured_fraction_max 0.997
_diffrn_reflns_theta_full 25.242
_diffrn_reflns_theta_max 27.484
_diffrn_reflns_theta_min 3.145
_exptl_absorpt_coefficient_mu 0.460
_exptl_absorpt_correction_type none
_exptl_crystal_colour colorless
_exptl_crystal_density_diffrn 1.544
_exptl_crystal_description needle
_exptl_crystal_F_000 704
_refine_diff_density_max 0.250
_refine_diff_density_min -0.270
_refine_diff_density_rms 0.055
_refine_ls_extinction_method none
_refine_ls_goodness_of_fit_ref 0.951
_refine_ls_hydrogen_treatment constr
_refine_ls_matrix_type full
_refine_ls_number_parameters 200
_refine_ls_number_reflns 3359
_refine_ls_number_restraints 0
_refine_ls_restrained_S_all 0.951
_refine_ls_R_factor_all 0.1424
_refine_ls_R_factor_gt 0.0759
_refine_ls_shift/su_max 0.001
_refine_ls_shift/su_mean 0.000
_refine_ls_structure_factor_coef Fsqd
_refine_ls_weighting_details 'w=1/[\s^2^(Fo^2^)+(0.0778P)^2^+1.2792P] where P=(Fo^2^+2Fc^2^)/3'
_refine_ls_weighting_scheme calc
_refine_ls_wR_factor_gt 0.1509
_refine_ls_wR_factor_ref 0.1808
_reflns_Friedel_coverage 0.000
_reflns_number_gt 1992
_reflns_number_total 3359
_reflns_threshold_expression 'I > 2\s(I)'
_cod_data_source_file d1ce01080h2.cif
_cod_data_source_block b
_cod_depositor_comments 'Adding full bibliography for 7243608--7243612.cif.'
_cod_original_cell_volume 1480.7(5)
_cod_database_code 7243608
_shelx_shelxl_version_number 2018/3
_shelx_space_group_comment
;
The symmetry employed for this shelxl refinement is uniquely defined
by the following loop, which should always be used as a source of
symmetry information in preference to the above space-group names.
They are only intended as comments.
;
_olex2_refinement_description
;
1. Fixed Uiso
 At 1.2 times of:
  All C(H) groups, All C(H,H) groups, All N(H,H) groups
 At 1.5 times of:
  All O(H) groups
2.a Secondary CH2 refined with riding coordinates:
 C7(H7A,H7B)
2.b Aromatic/amide H refined with riding coordinates:
 C10(H10), C13(H13), C12(H12), C3(H3A), C5(H5), C4(H4)
2.c X=CH2 refined with riding coordinates:
 N1(H1A,H1B)
2.d Idealised tetrahedral OH refined as rotating group:
 O3(H3)
;
_olex2_submission_special_instructions 'No special instructions were received'

loop_
_space_group_symop_operation_xyz
'x, y, z'
'-x+1/2, y+1/2, -z+1/2'
'-x, -y, -z'
'x-1/2, -y-1/2, z-1/2'

loop_
_atom_site_label
_atom_site_type_symbol
_atom_site_fract_x
_atom_site_fract_y
_atom_site_fract_z
_atom_site_U_iso_or_equiv
_atom_site_adp_type
_atom_site_occupancy
_atom_site_site_symmetry_order
_atom_site_calc_flag
_atom_site_refinement_flags_posn
_atom_site_refinement_flags_adp
_atom_site_refinement_flags_occupancy
_atom_site_disorder_assembly
_atom_site_disorder_group
Cl01 Cl 0.2200(3) 0.54584(4) 0.12169(6) 0.0515(3) Uani 1 1 d . . . . .
Cl02 Cl 0.6411(4) 0.34992(5) 0.06311(8) 0.0788(5) Uani 1 1 d . . . . .
O4 O 0.5213(7) 0.52807(9) 0.30144(16) 0.0477(7) Uani 1 1 d . . . . .
O3 O 0.7829(8) 0.57876(11) 0.51525(17) 0.0596(8) Uani 1 1 d . . . . .
H3 H 0.722793 0.604952 0.540614 0.089 Uiso 1 1 calc R U . . .
O1 O 0.6896(8) 0.66171(10) 0.60479(17) 0.0596(8) Uani 1 1 d . . . . .
O2 O 0.4603(9) 0.61291(10) 0.39775(18) 0.0612(8) Uani 1 1 d . . . . .
N3 N 0.3368(10) 0.78885(12) 0.6086(2) 0.0533(9) Uani 1 1 d . . . . .
N1 N 0.4108(11) 0.71164(13) 0.4947(2) 0.0670(11) Uani 1 1 d . . . . .
H1A H 0.428923 0.688303 0.454646 0.080 Uiso 1 1 calc R U . . .
H1B H 0.308974 0.740835 0.480362 0.080 Uiso 1 1 calc R U . . .
C6 C 0.6328(10) 0.57838(14) 0.4333(2) 0.0409(9) Uani 1 1 d . . . . .
C8 C 0.5601(10) 0.48489(13) 0.2494(2) 0.0385(9) Uani 1 1 d . . . . .
C9 C 0.4193(9) 0.48814(12) 0.1611(2) 0.0367(8) Uani 1 1 d . . . . .
C7 C 0.7038(10) 0.52773(14) 0.3880(2) 0.0418(9) Uani 1 1 d . . . . .
H7A H 0.952855 0.523979 0.384914 0.050 Uiso 1 1 calc R U . . .
H7B H 0.626797 0.498548 0.421535 0.050 Uiso 1 1 calc R U . . .
C2 C 0.4948(10) 0.74568(13) 0.6427(2) 0.0427(9) Uani 1 1 d . . . . .
N2 N 0.5842(11) 0.77956(15) 0.7891(2) 0.0674(11) Uani 1 1 d . . . . .
C10 C 0.4399(10) 0.44724(14) 0.1033(2) 0.0446(10) Uani 1 1 d . . . . .
H10 H 0.345539 0.450022 0.043930 0.053 Uiso 1 1 calc R U . . .
C13 C 0.7202(11) 0.43881(14) 0.2802(2) 0.0448(10) Uani 1 1 d . . . . .
H13 H 0.810948 0.435798 0.339784 0.054 Uiso 1 1 calc R U . . .
C1 C 0.5383(12) 0.70269(15) 0.5777(2) 0.0482(10) Uani 1 1 d . . . . .
C12 C 0.7459(11) 0.39734(14) 0.2230(3) 0.0472(10) Uani 1 1 d . . . . .
H12 H 0.857666 0.366717 0.243548 0.057 Uiso 1 1 calc R U . . .
C11 C 0.6044(11) 0.40175(14) 0.1353(3) 0.0471(10) Uani 1 1 d . . . . .
C3 C 0.6152(11) 0.74071(15) 0.7314(3) 0.0524(11) Uani 1 1 d . . . . .
H3A H 0.720720 0.709628 0.751979 0.063 Uiso 1 1 calc R U . . .
C5 C 0.3085(12) 0.82693(16) 0.6662(4) 0.0647(13) Uani 1 1 d . . . . .
H5 H 0.200452 0.857846 0.645739 0.078 Uiso 1 1 calc R U . . .
C4 C 0.4307(13) 0.82290(18) 0.7543(3) 0.0686(14) Uani 1 1 d . . . . .
H4 H 0.406353 0.851261 0.791426 0.082 Uiso 1 1 calc R U . . .

loop_
_atom_site_aniso_label
_atom_site_aniso_U_11
_atom_site_aniso_U_22
_atom_site_aniso_U_33
_atom_site_aniso_U_23
_atom_site_aniso_U_13
_atom_site_aniso_U_12
Cl01 0.0593(7) 0.0497(6) 0.0426(6) 0.0084(4) -0.0054(5) 0.0048(5)
Cl02 0.1093(12) 0.0610(7) 0.0654(8) -0.0280(6) 0.0072(7) 0.0031(7)
O4 0.0603(19) 0.0497(14) 0.0304(14) -0.0045(11) -0.0049(12) 0.0139(13)
O3 0.089(2) 0.0516(16) 0.0333(15) -0.0085(12) -0.0110(15) 0.0217(15)
O1 0.089(2) 0.0493(16) 0.0378(16) -0.0059(12) -0.0046(15) 0.0180(15)
O2 0.091(2) 0.0504(16) 0.0374(15) -0.0033(13) -0.0113(15) 0.0180(16)
N3 0.061(2) 0.0440(19) 0.053(2) -0.0016(16) 0.0013(17) 0.0047(16)
N1 0.102(3) 0.062(2) 0.034(2) -0.0042(16) -0.006(2) 0.016(2)
C6 0.050(3) 0.043(2) 0.029(2) -0.0014(16) 0.0048(18) -0.0049(18)
C8 0.045(2) 0.041(2) 0.0291(19) -0.0019(14) 0.0026(16) 0.0033(16)
C9 0.035(2) 0.0375(18) 0.037(2) 0.0081(15) 0.0005(16) 0.0001(15)
C7 0.047(3) 0.046(2) 0.031(2) -0.0035(15) -0.0016(17) 0.0057(17)
C2 0.049(3) 0.0377(19) 0.041(2) -0.0029(16) 0.0016(18) 0.0003(17)
N2 0.078(3) 0.075(3) 0.047(2) -0.0229(19) -0.002(2) 0.006(2)
C10 0.049(3) 0.053(2) 0.031(2) -0.0039(16) -0.0006(18) -0.0055(18)
C13 0.050(3) 0.052(2) 0.030(2) 0.0008(16) -0.0032(18) 0.0055(18)
C1 0.061(3) 0.048(2) 0.035(2) -0.0016(17) 0.004(2) 0.002(2)
C12 0.050(3) 0.043(2) 0.048(2) -0.0029(17) 0.004(2) 0.0066(18)
C11 0.053(3) 0.045(2) 0.043(2) -0.0141(17) 0.0083(19) -0.0057(18)
C3 0.066(3) 0.047(2) 0.043(2) -0.0044(17) 0.000(2) 0.013(2)
C5 0.065(3) 0.045(2) 0.081(4) -0.006(2) -0.001(3) 0.009(2)
C4 0.068(3) 0.060(3) 0.077(4) -0.030(3) 0.005(3) 0.007(2)

loop_
_atom_type_symbol
_atom_type_description
_atom_type_scat_dispersion_real
_atom_type_scat_dispersion_imag
_atom_type_scat_source
C C 0.0033 0.0016 'International Tables Vol C Tables 4.2.6.8 and 6.1.1.4'
H H 0.0000 0.0000 'International Tables Vol C Tables 4.2.6.8 and 6.1.1.4'
N N 0.0061 0.0033 'International Tables Vol C Tables 4.2.6.8 and 6.1.1.4'
O O 0.0106 0.0060 'International Tables Vol C Tables 4.2.6.8 and 6.1.1.4'
Cl Cl 0.1484 0.1585 'International Tables Vol C Tables 4.2.6.8 and 6.1.1.4'

loop_
_geom_angle_atom_site_label_1
_geom_angle_atom_site_label_2
_geom_angle_atom_site_label_3
_geom_angle
_geom_angle_site_symmetry_1
_geom_angle_site_symmetry_3
_geom_angle_publ_flag
C8 O4 C7 116.8(3) . . ?
C6 O3 H3 109.5 . . ?
C5 N3 C2 115.3(4) . . ?
H1A N1 H1B 120.0 . . ?
C1 N1 H1A 120.0 . . ?
C1 N1 H1B 120.0 . . ?
O3 C6 C7 110.8(3) . . ?
O2 C6 O3 125.6(3) . . ?
O2 C6 C7 123.6(3) . . ?
O4 C8 C9 116.6(3) . . ?
O4 C8 C13 124.5(3) . . ?
C9 C8 C13 118.9(3) . . ?
C8 C9 Cl01 119.3(3) . . ?
C10 C9 Cl01 119.2(3) . . ?
C10 C9 C8 121.6(3) . . ?
O4 C7 C6 108.7(3) . . ?
O4 C7 H7A 110.0 . . ?
O4 C7 H7B 110.0 . . ?
C6 C7 H7A 110.0 . . ?
C6 C7 H7B 110.0 . . ?
H7A C7 H7B 108.3 . . ?
N3 C2 C1 115.9(3) . . ?
N3 C2 C3 122.6(3) . . ?
C3 C2 C1 121.5(3) . . ?
C4 N2 C3 115.6(4) . . ?
C9 C10 H10 120.7 . . ?
C9 C10 C11 118.6(3) . . ?
C11 C10 H10 120.7 . . ?
C8 C13 H13 119.8 . . ?
C12 C13 C8 120.5(3) . . ?
C12 C13 H13 119.8 . . ?
O1 C1 N1 124.6(4) . . ?
O1 C1 C2 119.2(3) . . ?
N1 C1 C2 116.2(4) . . ?
C13 C12 H12 120.3 . . ?
C11 C12 C13 119.4(3) . . ?
C11 C12 H12 120.3 . . ?
C10 C11 Cl02 119.5(3) . . ?
C12 C11 Cl02 119.4(3) . . ?
C12 C11 C10 121.1(3) . . ?
C2 C3 H3A 119.3 . . ?
N2 C3 C2 121.5(4) . . ?
N2 C3 H3A 119.3 . . ?
N3 C5 H5 118.6 . . ?
N3 C5 C4 122.9(4) . . ?
C4 C5 H5 118.6 . . ?
N2 C4 C5 122.2(4) . . ?
N2 C4 H4 118.9 . . ?
C5 C4 H4 118.9 . . ?

loop_
_geom_bond_atom_site_label_1
_geom_bond_atom_site_label_2
_geom_bond_distance
_geom_bond_site_symmetry_2
_geom_bond_publ_flag
Cl01 C9 1.737(3) . ?
Cl02 C11 1.736(4) . ?
O4 C8 1.377(4) . ?
O4 C7 1.409(4) . ?
O3 H3 0.8200 . ?
O3 C6 1.303(4) . ?
O1 C1 1.246(5) . ?
O2 C6 1.195(4) . ?
N3 C2 1.335(5) . ?
N3 C5 1.321(5) . ?
N1 H1A 0.8600 . ?
N1 H1B 0.8600 . ?
N1 C1 1.312(5) . ?
C6 C7 1.508(5) . ?
C8 C9 1.381(5) . ?
C8 C13 1.386(5) . ?
C9 C10 1.373(5) . ?
C7 H7A 0.9700 . ?
C7 H7B 0.9700 . ?
C2 C1 1.500(5) . ?
C2 C3 1.372(5) . ?
N2 C3 1.338(5) . ?
N2 C4 1.336(6) . ?
C10 H10 0.9300 . ?
C10 C11 1.385(5) . ?
C13 H13 0.9300 . ?
C13 C12 1.381(5) . ?
C12 H12 0.9300 . ?
C12 C11 1.377(5) . ?
C3 H3A 0.9300 . ?
C5 H5 0.9300 . ?
C5 C4 1.362(7) . ?
C4 H4 0.9300 . ?

loop_
_geom_torsion_atom_site_label_1
_geom_torsion_atom_site_label_2
_geom_torsion_atom_site_label_3
_geom_torsion_atom_site_label_4
_geom_torsion
_geom_torsion_site_symmetry_1
_geom_torsion_site_symmetry_2
_geom_torsion_site_symmetry_3
_geom_torsion_site_symmetry_4
_geom_torsion_publ_flag
Cl01 C9 C10 C11 179.0(3) . . . . ?
O4 C8 C9 Cl01 2.1(5) . . . . ?
O4 C8 C9 C10 -179.4(3) . . . . ?
O4 C8 C13 C12 179.7(4) . . . . ?
O3 C6 C7 O4 176.9(3) . . . . ?
O2 C6 C7 O4 -2.9(6) . . . . ?
N3 C2 C1 O1 178.6(4) . . . . ?
N3 C2 C1 N1 -1.3(6) . . . . ?
N3 C2 C3 N2 -0.8(7) . . . . ?
N3 C5 C4 N2 -1.0(8) . . . . ?
C8 O4 C7 C6 179.0(3) . . . . ?
C8 C9 C10 C11 0.5(6) . . . . ?
C8 C13 C12 C11 -1.3(6) . . . . ?
C9 C8 C13 C12 1.6(6) . . . . ?
C9 C10 C11 Cl02 -178.8(3) . . . . ?
C9 C10 C11 C12 -0.2(6) . . . . ?
C7 O4 C8 C9 -171.8(3) . . . . ?
C7 O4 C8 C13 10.1(6) . . . . ?
C2 N3 C5 C4 0.0(7) . . . . ?
C13 C8 C9 Cl01 -179.7(3) . . . . ?
C13 C8 C9 C10 -1.2(6) . . . . ?
C13 C12 C11 Cl02 179.2(3) . . . . ?
C13 C12 C11 C10 0.6(6) . . . . ?
C1 C2 C3 N2 178.3(4) . . . . ?
C3 C2 C1 O1 -0.6(6) . . . . ?
C3 C2 C1 N1 179.5(4) . . . . ?
C3 N2 C4 C5 1.1(7) . . . . ?
C5 N3 C2 C1 -178.3(4) . . . . ?
C5 N3 C2 C3 0.9(6) . . . . ?
C4 N2 C3 C2 -0.2(7) . . . . ?
